data_4075253
loop_
_publ_author_name
'Xu, Guo-Hai'
'Ma, Jian-Fang'
'Yu, Hai-Xia'
Li,
'Liu, Ying-Ying'
'Yang, Jin'
'Su, Zhong-Min'
'Shi, Chun-Feng'

_publ_section_title
;
 A Series of New Organotin&#x2212;Cyanometalate Compounds Based on
 Triorganotin, Diorganotin, and Organooxotin Clusters
;
_journal_issue 26
_journal_name_full Organometallics
_journal_page_first 5996
_journal_paper_doi 10.1021/om060157l
_journal_volume 25
_journal_year 2006
_chemical_formula_moiety 'C47 H42 Fe N6 O Sn2'
_chemical_formula_sum 'C47 H42 Fe N6 O Sn2'
_chemical_formula_weight 1000.10
_chemical_melting_point ?
_chemical_name_systematic
;
 ?
;
_space_group_IT_number 61
_symmetry_cell_setting orthorhombic
_symmetry_space_group_name_Hall '-P 2ac 2ab'
_symmetry_space_group_name_H-M 'P b c a'
_atom_sites_solution_hydrogens geom
_atom_sites_solution_primary direct
_atom_sites_solution_secondary difmap
_audit_creation_method SHELXL-97
_cell_angle_alpha 90.00
_cell_angle_beta 90.00
_cell_angle_gamma 90.00
_cell_formula_units_Z 8
_cell_length_a 14.3366(10)
_cell_length_b 21.9394(15)
_cell_length_c 29.751(2)
_cell_measurement_temperature 293(2)
_cell_measurement_theta_max 26.0
_cell_measurement_theta_min 1.4
_cell_volume 9357.8(11)
_computing_cell_refinement 'Bruker SMART'
_computing_data_collection 'Bruker SMART'
_computing_data_reduction 'Bruker SAINT software (Bruker, 1999)'
_computing_molecular_graphics 'SHELXTL-PLUS (Sheldrick, 1990)'
_computing_publication_material SHELXL-97
_computing_structure_refinement 'SHELXL-97 (Sheldrick, 1997)'
_computing_structure_solution 'SHELXS-97(Sheldrick, 1997)'
_diffrn_ambient_temperature 293(2)
_diffrn_measured_fraction_theta_full 1.000
_diffrn_measured_fraction_theta_max 0.998
_diffrn_measurement_device_type '\w scan'
_diffrn_measurement_method 'phi and omega scans'
_diffrn_radiation_monochromator graphite
_diffrn_radiation_source 'fine-focus sealed tube'
_diffrn_radiation_type MoK\a
_diffrn_radiation_wavelength 0.71073
_diffrn_reflns_av_R_equivalents 0.0730
_diffrn_reflns_av_sigmaI/netI 0.0474
_diffrn_reflns_limit_h_max 17
_diffrn_reflns_limit_h_min -17
_diffrn_reflns_limit_k_max 22
_diffrn_reflns_limit_k_min -27
_diffrn_reflns_limit_l_max 36
_diffrn_reflns_limit_l_min -33
_diffrn_reflns_number 49396
_diffrn_reflns_theta_full 25.00
_diffrn_reflns_theta_max 26.05
_diffrn_reflns_theta_min 1.37
_diffrn_standards_decay_% none
_diffrn_standards_interval_count none
_diffrn_standards_interval_time none
_diffrn_standards_number none
_exptl_absorpt_coefficient_mu 1.404
_exptl_absorpt_correction_T_max 0.898
_exptl_absorpt_correction_T_min 0.801
_exptl_absorpt_correction_type empirical
_exptl_absorpt_process_details SADABS
_exptl_crystal_colour red
_exptl_crystal_density_diffrn 1.420
_exptl_crystal_density_meas ?
_exptl_crystal_density_method 'not measured'
_exptl_crystal_description block
_exptl_crystal_F_000 4000
_exptl_crystal_size_max 0.697
_exptl_crystal_size_mid 0.132
_exptl_crystal_size_min 0.077
_refine_diff_density_max 2.092
_refine_diff_density_min -0.806
_refine_diff_density_rms 0.106
_refine_ls_extinction_method none
_refine_ls_goodness_of_fit_ref 0.979
_refine_ls_hydrogen_treatment mixed
_refine_ls_matrix_type full
_refine_ls_number_parameters 502
_refine_ls_number_reflns 9228
_refine_ls_number_restraints 0
_refine_ls_restrained_S_all 0.979
_refine_ls_R_factor_all 0.0835
_refine_ls_R_factor_gt 0.0510
_refine_ls_shift/su_max 0.001
_refine_ls_shift/su_mean 0.000
_refine_ls_structure_factor_coef Fsqd
_refine_ls_weighting_details 'calc w=1/[\s^2^(Fo^2^)+(0.0794P)^2^+0.0000P] where P=(Fo^2^+2Fc^2^)/3'
_refine_ls_weighting_scheme calc
_refine_ls_wR_factor_gt 0.1235
_refine_ls_wR_factor_ref 0.1414
_reflns_number_gt 6038
_reflns_number_total 9228
_reflns_threshold_expression >2sigma(I)
_cod_data_source_file om060157lsi20060217_115015.cif
_cod_data_source_block compound-2
_cod_depositor_comments
;
The following automatic conversions were performed:

'_chemical_melting_point' value 'not measured' was changed to '?' -
the value is undefined or not given.

'_symmetry_cell_setting' value
'Orthorhombic' changed to 'orthorhombic' according to
/home/saulius/struct/CIF-dictionaries/cif_core.dic dictionary named
'cif_core.dic' version 2.4.1 from 2010-06-29.

Automatic conversion script
Id: cif_fix_values 1715 2011-07-08 13:25:40Z adriana 

The following automatic conversions were performed:

'_exptl_crystal_density_meas' value 'none' was changed to '?' - the
value is perceived as not measured.

Automatic conversion script
Id: cif_fix_values 3008 2015-01-20 13:52:24Z robertas 
;
_cod_original_cell_volume 9357.9(11)
_cod_original_sg_symbol_H-M Pbca
_cod_database_code 4075253

loop_
_symmetry_equiv_pos_as_xyz
'x, y, z'
'-x+1/2, -y, z+1/2'
'x+1/2, -y+1/2, -z'
'-x, y+1/2, -z+1/2'
'-x, -y, -z'
'x-1/2, y, -z-1/2'
'-x-1/2, y-1/2, z'
'x, -y-1/2, z-1/2'

loop_
_atom_site_label
_atom_site_type_symbol
_atom_site_fract_x
_atom_site_fract_y
_atom_site_fract_z
_atom_site_U_iso_or_equiv
_atom_site_adp_type
_atom_site_occupancy
_atom_site_symmetry_multiplicity
_atom_site_calc_flag
_atom_site_refinement_flags
C1 C 0.3756(4) 0.3358(2) 0.15445(16) 0.0626(13) Uani 1 1 d .
C2 C 0.3420(4) 0.3140(3) 0.06766(17) 0.0718(15) Uani 1 1 d .
C3 C 0.1943(4) 0.3348(3) 0.17358(17) 0.0643(14) Uani 1 1 d .
C4 C 0.1590(4) 0.3001(2) 0.08521(16) 0.0602(13) Uani 1 1 d .
C5 C 0.2802(4) 0.2435(3) 0.13255(19) 0.0733(16) Uani 1 1 d .
C6 C 0.5258(5) 0.2448(3) 0.2467(2) 0.0823(17) Uani 1 1 d .
H6A H 0.5183 0.2230 0.2185 0.099 Uiso 1 1 calc R
H6B H 0.5796 0.2279 0.2621 0.099 Uiso 1 1 calc R
C7 C 0.4413(4) 0.2356(2) 0.27486(19) 0.0640(14) Uani 1 1 d .
C8 C 0.3592(5) 0.2174(3) 0.2570(3) 0.096(2) Uani 1 1 d .
H8 H 0.3549 0.2105 0.2262 0.116 Uiso 1 1 calc R
C9 C 0.2816(5) 0.2088(4) 0.2839(4) 0.132(4) Uani 1 1 d .
H9 H 0.2255 0.1962 0.2712 0.159 Uiso 1 1 calc R
C10 C 0.2871(7) 0.2188(4) 0.3289(4) 0.126(4) Uani 1 1 d .
H10 H 0.2349 0.2137 0.3471 0.151 Uiso 1 1 calc R
C11 C 0.3663(8) 0.2356(3) 0.3462(3) 0.119(3) Uani 1 1 d .
H11 H 0.3705 0.2419 0.3770 0.143 Uiso 1 1 calc R
C12 C 0.4423(5) 0.2441(3) 0.3204(2) 0.093(2) Uani 1 1 d .
H12 H 0.4977 0.2561 0.3341 0.111 Uiso 1 1 calc R
C13 C 0.6530(4) 0.3666(3) 0.18510(19) 0.0761(16) Uani 1 1 d .
H13A H 0.7143 0.3609 0.1982 0.091 Uiso 1 1 calc R
H13B H 0.6485 0.3403 0.1590 0.091 Uiso 1 1 calc R
C14 C 0.6436(4) 0.4306(3) 0.1705(2) 0.0776(16) Uani 1 1 d .
C15 C 0.6938(6) 0.4746(4) 0.1923(3) 0.126(3) Uani 1 1 d .
H15 H 0.7337 0.4630 0.2154 0.151 Uiso 1 1 calc R
C16 C 0.6873(11) 0.5362(6) 0.1810(5) 0.186(6) Uani 1 1 d .
H16 H 0.7245 0.5656 0.1946 0.224 Uiso 1 1 calc R
C17 C 0.6235(13) 0.5506(7) 0.1492(6) 0.199(10) Uani 1 1 d .
H17 H 0.6137 0.5917 0.1432 0.238 Uiso 1 1 calc R
C18 C 0.5724(10) 0.5092(6) 0.1254(5) 0.181(6) Uani 1 1 d .
H18 H 0.5320 0.5208 0.1025 0.217 Uiso 1 1 calc R
C19 C 0.5848(6) 0.4479(4) 0.1375(3) 0.123(3) Uani 1 1 d .
H19 H 0.5511 0.4181 0.1223 0.147 Uiso 1 1 calc R
C20 C 0.4604(5) 0.3988(3) 0.2702(2) 0.092(2) Uani 1 1 d .
H20A H 0.4003 0.3788 0.2732 0.111 Uiso 1 1 calc R
H20B H 0.4861 0.4030 0.3002 0.111 Uiso 1 1 calc R
C21 C 0.4439(6) 0.4610(3) 0.2520(3) 0.125(3) Uani 1 1 d G
C22 C 0.5018(5) 0.5081(4) 0.2661(3) 0.305(14) Uani 1 1 d G
H22 H 0.5515 0.5000 0.2853 0.366 Uiso 1 1 calc R
C23 C 0.4853(8) 0.5673(3) 0.2515(4) 0.47(2) Uani 1 1 d G
H23 H 0.5240 0.5988 0.2610 0.569 Uiso 1 1 calc R
C24 C 0.4110(10) 0.5794(3) 0.2229(4) 0.71(4) Uani 1 1 d G
H24 H 0.4000 0.6190 0.2131 0.853 Uiso 1 1 calc R
C25 C 0.3531(8) 0.5323(5) 0.2088(3) 0.332(14) Uani 1 1 d G
H25 H 0.3034 0.5404 0.1897 0.399 Uiso 1 1 calc R
C26 C 0.3696(6) 0.4731(4) 0.2234(3) 0.186(6) Uani 1 1 d G
H26 H 0.3309 0.4415 0.2140 0.224 Uiso 1 1 calc R
C27 C 0.4009(5) 0.1899(4) -0.0155(3) 0.110(2) Uani 1 1 d .
H27A H 0.3882 0.1783 0.0153 0.132 Uiso 1 1 calc R
H27B H 0.3427 0.2041 -0.0285 0.132 Uiso 1 1 calc R
C28 C 0.4314(5) 0.1343(3) -0.0406(2) 0.0810(17) Uani 1 1 d .
C29 C 0.4979(6) 0.0968(5) -0.0241(4) 0.125(3) Uani 1 1 d .
H29 H 0.5246 0.1048 0.0038 0.150 Uiso 1 1 calc R
C30 C 0.5258(9) 0.0470(6) -0.0485(7) 0.194(7) Uani 1 1 d .
H30 H 0.5733 0.0228 -0.0368 0.233 Uiso 1 1 calc R
C31 C 0.4907(14) 0.0320(7) -0.0861(7) 0.207(10) Uani 1 1 d .
H31 H 0.5112 -0.0030 -0.1006 0.248 Uiso 1 1 calc R
C32 C 0.4235(13) 0.0667(7) -0.1050(4) 0.186(7) Uani 1 1 d .
H32 H 0.3984 0.0568 -0.1329 0.223 Uiso 1 1 calc R
C33 C 0.3923(7) 0.1189(4) -0.0811(3) 0.128(3) Uani 1 1 d .
H33 H 0.3449 0.1429 -0.0931 0.153 Uiso 1 1 calc R
C34 C 0.6046(4) 0.2690(3) 0.0349(2) 0.0769(16) Uani 1 1 d .
H34A H 0.6634 0.2783 0.0203 0.092 Uiso 1 1 calc R
H34B H 0.5906 0.3022 0.0553 0.092 Uiso 1 1 calc R
C35 C 0.6157(4) 0.2121(3) 0.0614(2) 0.0729(15) Uani 1 1 d .
C36 C 0.5574(5) 0.1989(4) 0.0959(2) 0.099(2) Uani 1 1 d .
H36 H 0.5111 0.2268 0.1035 0.118 Uiso 1 1 calc R
C37 C 0.5642(9) 0.1460(6) 0.1200(3) 0.153(4) Uani 1 1 d .
H37 H 0.5223 0.1380 0.1431 0.184 Uiso 1 1 calc R
C38 C 0.6315(11) 0.1054(5) 0.1101(5) 0.171(7) Uani 1 1 d .
H38 H 0.6362 0.0693 0.1264 0.205 Uiso 1 1 calc R
C39 C 0.6935(8) 0.1175(5) 0.0757(5) 0.154(5) Uani 1 1 d .
H39 H 0.7409 0.0900 0.0690 0.185 Uiso 1 1 calc R
C40 C 0.6847(5) 0.1709(4) 0.0513(3) 0.104(2) Uani 1 1 d .
H40 H 0.7259 0.1789 0.0279 0.124 Uiso 1 1 calc R
C41 C 0.4913(5) 0.3463(3) -0.0547(2) 0.095(2) Uani 1 1 d .
H41A H 0.4946 0.3364 -0.0864 0.114 Uiso 1 1 calc R
H41B H 0.4332 0.3676 -0.0491 0.114 Uiso 1 1 calc R
C42 C 0.5726(5) 0.3857(3) -0.0416(2) 0.0831(18) Uani 1 1 d .
C43 C 0.6557(6) 0.3818(3) -0.0636(3) 0.108(2) Uani 1 1 d .
H43 H 0.6606 0.3564 -0.0885 0.130 Uiso 1 1 calc R
C44 C 0.7341(7) 0.4153(5) -0.0497(5) 0.144(4) Uani 1 1 d .
H44 H 0.7904 0.4134 -0.0652 0.173 Uiso 1 1 calc R
C45 C 0.7234(10) 0.4505(5) -0.0125(5) 0.156(4) Uani 1 1 d .
H45 H 0.7752 0.4715 -0.0019 0.187 Uiso 1 1 calc R
C46 C 0.6437(10) 0.4568(5) 0.0096(4) 0.154(4) Uani 1 1 d .
H46 H 0.6390 0.4827 0.0343 0.184 Uiso 1 1 calc R
C47 C 0.5683(8) 0.4236(4) -0.0053(3) 0.128(3) Uani 1 1 d .
H47 H 0.5120 0.4272 0.0100 0.154 Uiso 1 1 calc R
N1 N 0.4406(3) 0.3373(2) 0.17620(16) 0.0813(14) Uani 1 1 d .
N2 N 0.3894(4) 0.3062(3) 0.03731(17) 0.0987(17) Uani 1 1 d .
N3 N 0.1555(3) 0.3401(2) 0.20660(16) 0.0887(16) Uani 1 1 d .
N4 N 0.0986(3) 0.2806(2) 0.06477(15) 0.0722(12) Uani 1 1 d .
N5 N 0.2902(5) 0.1940(3) 0.1414(2) 0.123(2) Uani 1 1 d .
N6 N 0.2535(3) 0.4019(2) 0.10788(16) 0.0766(13) Uani 1 1 d .
O1 O 0.2466(5) 0.4519(3) 0.1015(2) 0.143(2) Uani 1 1 d .
Fe1 Fe 0.26513(5) 0.32896(3) 0.11881(2) 0.0529(2) Uani 1 1 d .
Sn1 Sn 0.54980(2) 0.339558(16) 0.233017(11) 0.05499(13) Uani 1 1 d .
Sn2 Sn 0.49751(3) 0.26440(2) -0.015001(12) 0.06765(15) Uani 1 1 d .

loop_
_atom_site_aniso_label
_atom_site_aniso_U_11
_atom_site_aniso_U_22
_atom_site_aniso_U_33
_atom_site_aniso_U_23
_atom_site_aniso_U_13
_atom_site_aniso_U_12
C1 0.052(3) 0.090(4) 0.046(3) -0.009(3) -0.003(2) -0.005(3)
C2 0.049(3) 0.116(5) 0.050(3) -0.010(3) -0.002(3) 0.013(3)
C3 0.050(3) 0.093(4) 0.050(3) -0.014(3) 0.003(3) -0.012(3)
C4 0.052(3) 0.079(4) 0.049(3) -0.011(2) -0.007(2) 0.007(3)
C5 0.079(4) 0.079(4) 0.062(3) -0.009(3) -0.025(3) -0.001(3)
C6 0.084(4) 0.070(4) 0.093(4) 0.006(3) 0.018(4) -0.004(3)
C7 0.067(4) 0.055(3) 0.070(4) 0.008(3) -0.007(3) -0.004(3)
C8 0.097(5) 0.094(5) 0.099(5) 0.027(4) -0.030(4) -0.018(4)
C9 0.057(4) 0.126(7) 0.214(11) 0.076(8) -0.027(6) -0.011(4)
C10 0.108(7) 0.105(6) 0.165(10) 0.055(7) 0.067(7) 0.027(5)
C11 0.169(9) 0.095(6) 0.092(6) 0.012(4) 0.039(7) -0.012(6)
C12 0.104(5) 0.095(5) 0.079(5) 0.014(4) -0.006(4) -0.024(4)
C13 0.059(3) 0.089(4) 0.080(4) 0.016(3) 0.006(3) 0.000(3)
C14 0.080(4) 0.080(4) 0.073(4) 0.015(3) 0.020(3) -0.003(3)
C15 0.154(8) 0.094(6) 0.131(7) 0.009(5) 0.027(6) -0.036(5)
C16 0.218(16) 0.112(10) 0.229(16) -0.019(9) 0.083(12) -0.056(9)
C17 0.23(2) 0.124(11) 0.24(2) 0.066(12) 0.107(17) 0.036(12)
C18 0.191(14) 0.180(13) 0.171(12) 0.110(11) 0.054(10) 0.043(10)
C19 0.134(7) 0.127(7) 0.107(6) 0.060(5) 0.018(5) 0.021(5)
C20 0.109(5) 0.082(5) 0.085(5) 0.001(3) 0.021(4) 0.008(4)
C21 0.120(7) 0.114(7) 0.140(7) -0.034(6) 0.068(6) -0.002(6)
C22 0.227(15) 0.199(14) 0.49(3) -0.220(18) 0.239(18) -0.126(13)
C23 0.67(4) 0.059(7) 0.70(4) -0.068(14) 0.58(4) -0.051(14)
C24 1.23(9) 0.117(13) 0.79(6) 0.15(2) 0.83(6) 0.23(3)
C25 0.54(4) 0.204(16) 0.248(16) 0.045(13) 0.15(2) 0.26(2)
C26 0.246(15) 0.135(9) 0.178(11) -0.008(7) 0.055(10) 0.073(10)
C27 0.076(5) 0.143(7) 0.111(6) -0.014(5) 0.029(4) -0.032(5)
C28 0.067(4) 0.104(5) 0.071(4) 0.011(4) 0.003(3) -0.024(4)
C29 0.101(7) 0.122(8) 0.153(8) 0.035(7) -0.003(6) -0.035(6)
C30 0.131(9) 0.091(9) 0.36(3) -0.005(11) 0.042(13) -0.023(7)
C31 0.28(2) 0.095(10) 0.25(2) -0.042(11) 0.074(18) -0.072(11)
C32 0.32(2) 0.129(11) 0.111(8) -0.015(8) 0.029(11) -0.097(11)
C33 0.167(8) 0.116(7) 0.100(6) 0.020(5) -0.021(6) -0.048(6)
C34 0.063(4) 0.097(5) 0.071(4) 0.006(3) -0.004(3) -0.008(3)
C35 0.059(3) 0.088(4) 0.071(4) -0.009(3) -0.011(3) -0.005(3)
C36 0.085(5) 0.131(6) 0.080(5) 0.020(4) -0.012(4) -0.012(4)
C37 0.166(11) 0.177(11) 0.116(7) 0.054(8) -0.042(7) -0.071(8)
C38 0.200(15) 0.087(7) 0.225(16) 0.039(9) -0.113(13) -0.033(8)
C39 0.140(10) 0.112(9) 0.211(13) -0.024(8) -0.090(9) 0.036(7)
C40 0.084(5) 0.117(6) 0.110(6) -0.019(5) -0.025(4) 0.017(4)
C41 0.088(5) 0.127(6) 0.071(4) 0.010(4) 0.002(4) 0.039(4)
C42 0.096(5) 0.085(4) 0.069(4) 0.012(3) 0.011(4) 0.026(4)
C43 0.121(7) 0.086(5) 0.118(6) 0.017(4) 0.030(5) 0.015(5)
C44 0.121(8) 0.107(7) 0.206(12) 0.056(7) 0.042(8) 0.004(6)
C45 0.184(12) 0.119(9) 0.163(12) 0.019(8) -0.029(10) -0.016(8)
C46 0.203(13) 0.121(8) 0.137(9) -0.023(6) 0.032(9) -0.025(9)
C47 0.167(9) 0.112(7) 0.105(7) -0.008(5) 0.027(6) 0.002(7)
N1 0.060(3) 0.111(4) 0.073(3) -0.008(3) -0.019(3) -0.014(3)
N2 0.076(4) 0.155(5) 0.065(3) -0.014(3) 0.019(3) 0.018(4)
N3 0.073(3) 0.131(5) 0.062(3) -0.018(3) 0.023(3) -0.019(3)
N4 0.053(3) 0.097(3) 0.067(3) -0.008(2) -0.019(2) 0.007(2)
N5 0.161(6) 0.088(4) 0.120(5) -0.001(4) -0.065(5) 0.001(4)
N6 0.082(3) 0.077(4) 0.071(3) 0.001(3) -0.003(3) 0.001(3)
O1 0.187(6) 0.090(4) 0.153(5) 0.022(4) -0.013(4) 0.002(4)
Fe1 0.0403(4) 0.0800(5) 0.0384(4) -0.0083(3) -0.0016(3) 0.0020(3)
Sn1 0.0496(2) 0.0636(2) 0.0518(2) 0.00397(16) -0.00932(15) -0.00535(16)
Sn2 0.0503(2) 0.1009(3) 0.0517(2) -0.00435(19) 0.01094(16) 0.00429(19)

loop_
_atom_type_symbol
_atom_type_description
_atom_type_scat_dispersion_real
_atom_type_scat_dispersion_imag
_atom_type_scat_source
C C 0.0033 0.0016 'International Tables Vol C Tables 4.2.6.8 and 6.1.1.4'
H H 0.0000 0.0000 'International Tables Vol C Tables 4.2.6.8 and 6.1.1.4'
N N 0.0061 0.0033 'International Tables Vol C Tables 4.2.6.8 and 6.1.1.4'
O O 0.0106 0.0060 'International Tables Vol C Tables 4.2.6.8 and 6.1.1.4'
Fe Fe 0.3463 0.8444 'International Tables Vol C Tables 4.2.6.8 and 6.1.1.4'
Sn Sn -0.6537 1.4246 'International Tables Vol C Tables 4.2.6.8 and 6.1.1.4'

loop_
_geom_angle_atom_site_label_1
_geom_angle_atom_site_label_2
_geom_angle_atom_site_label_3
_geom_angle
_geom_angle_site_symmetry_1
_geom_angle_site_symmetry_3
N1 C1 Fe1 177.0(5) . .
N2 C2 Fe1 178.4(6) . .
N3 C3 Fe1 176.8(5) . .
N4 C4 Fe1 176.7(5) . .
N5 C5 Fe1 178.5(6) . .
C7 C6 Sn1 111.6(4) . .
C7 C6 H6A 109.3 . .
Sn1 C6 H6A 109.3 . .
C7 C6 H6B 109.3 . .
Sn1 C6 H6B 109.3 . .
H6A C6 H6B 108.0 . .
C8 C7 C12 116.1(6) . .
C8 C7 C6 121.8(6) . .
C12 C7 C6 122.1(6) . .
C7 C8 C9 120.8(7) . .
C7 C8 H8 119.6 . .
C9 C8 H8 119.6 . .
C10 C9 C8 120.1(8) . .
C10 C9 H9 119.9 . .
C8 C9 H9 119.9 . .
C11 C10 C9 119.1(9) . .
C11 C10 H10 120.4 . .
C9 C10 H10 120.4 . .
C10 C11 C12 121.4(9) . .
C10 C11 H11 119.3 . .
C12 C11 H11 119.3 . .
C11 C12 C7 122.5(7) . .
C11 C12 H12 118.8 . .
C7 C12 H12 118.8 . .
C14 C13 Sn1 113.4(4) . .
C14 C13 H13A 108.9 . .
Sn1 C13 H13A 108.9 . .
C14 C13 H13B 108.9 . .
Sn1 C13 H13B 108.9 . .
H13A C13 H13B 107.7 . .
C19 C14 C15 118.4(7) . .
C19 C14 C13 122.6(7) . .
C15 C14 C13 118.9(7) . .
C14 C15 C16 122.2(10) . .
C14 C15 H15 118.9 . .
C16 C15 H15 118.9 . .
C17 C16 C15 116.1(15) . .
C17 C16 H16 121.9 . .
C15 C16 H16 121.9 . .
C16 C17 C18 124.7(18) . .
C16 C17 H17 117.6 . .
C18 C17 H17 117.6 . .
C17 C18 C19 115.9(15) . .
C17 C18 H18 122.1 . .
C19 C18 H18 122.1 . .
C14 C19 C18 122.4(11) . .
C14 C19 H19 118.8 . .
C18 C19 H19 118.8 . .
C21 C20 Sn1 117.7(4) . .
C21 C20 H20A 107.9 . .
Sn1 C20 H20A 107.9 . .
C21 C20 H20B 107.9 . .
Sn1 C20 H20B 107.9 . .
H20A C20 H20B 107.2 . .
C22 C21 C26 120.0 . .
C22 C21 C20 118.6(7) . .
C26 C21 C20 121.3(7) . .
C21 C22 C23 120.0 . .
C21 C22 H22 120.0 . .
C23 C22 H22 120.0 . .
C22 C23 C24 120.0 . .
C22 C23 H23 120.0 . .
C24 C23 H23 120.0 . .
C23 C24 C25 120.0 . .
C23 C24 H24 120.0 . .
C25 C24 H24 120.0 . .
C26 C25 C24 120.0 . .
C26 C25 H25 120.0 . .
C24 C25 H25 120.0 . .
C25 C26 C21 120.0 . .
C25 C26 H26 120.0 . .
C21 C26 H26 120.0 . .
C28 C27 Sn2 115.9(4) . .
C28 C27 H27A 108.3 . .
Sn2 C27 H27A 108.3 . .
C28 C27 H27B 108.3 . .
Sn2 C27 H27B 108.3 . .
H27A C27 H27B 107.4 . .
C29 C28 C33 117.3(9) . .
C29 C28 C27 121.4(8) . .
C33 C28 C27 121.3(8) . .
C28 C29 C30 119.9(11) . .
C28 C29 H29 120.0 . .
C30 C29 H29 120.0 . .
C31 C30 C29 123.7(18) . .
C31 C30 H30 118.1 . .
C29 C30 H30 118.1 . .
C30 C31 C32 120.3(19) . .
C30 C31 H31 119.8 . .
C32 C31 H31 119.8 . .
C31 C32 C33 118.0(15) . .
C31 C32 H32 121.0 . .
C33 C32 H32 121.0 . .
C28 C33 C32 120.6(11) . .
C28 C33 H33 119.7 . .
C32 C33 H33 119.7 . .
C35 C34 Sn2 113.9(4) . .
C35 C34 H34A 108.8 . .
Sn2 C34 H34A 108.8 . .
C35 C34 H34B 108.8 . .
Sn2 C34 H34B 108.8 . .
H34A C34 H34B 107.7 . .
C36 C35 C40 117.8(7) . .
C36 C35 C34 121.1(6) . .
C40 C35 C34 121.1(6) . .
C35 C36 C37 122.3(9) . .
C35 C36 H36 118.8 . .
C37 C36 H36 118.8 . .
C38 C37 C36 119.9(12) . .
C38 C37 H37 120.0 . .
C36 C37 H37 120.0 . .
C37 C38 C39 119.7(12) . .
C37 C38 H38 120.1 . .
C39 C38 H38 120.1 . .
C38 C39 C40 119.5(11) . .
C38 C39 H39 120.2 . .
C40 C39 H39 120.2 . .
C35 C40 C39 120.7(9) . .
C35 C40 H40 119.7 . .
C39 C40 H40 119.7 . .
C42 C41 Sn2 107.8(4) . .
C42 C41 H41A 110.2 . .
Sn2 C41 H41A 110.2 . .
C42 C41 H41B 110.2 . .
Sn2 C41 H41B 110.2 . .
H41A C41 H41B 108.5 . .
C43 C42 C47 117.3(8) . .
C43 C42 C41 121.2(7) . .
C47 C42 C41 121.4(7) . .
C42 C43 C44 121.8(9) . .
C42 C43 H43 119.1 . .
C44 C43 H43 119.1 . .
C45 C44 C43 116.5(10) . .
C45 C44 H44 121.8 . .
C43 C44 H44 121.8 . .
C46 C45 C44 124.2(13) . .
C46 C45 H45 117.9 . .
C44 C45 H45 117.9 . .
C45 C46 C47 117.4(11) . .
C45 C46 H46 121.3 . .
C47 C46 H46 121.3 . .
C42 C47 C46 122.8(10) . .
C42 C47 H47 118.6 . .
C46 C47 H47 118.6 . .
C1 N1 Sn1 167.5(5) . .
C2 N2 Sn2 164.1(6) . .
C3 N3 Sn1 167.7(5) . 6_556
C4 N4 Sn2 169.8(4) . 3_455
O1 N6 Fe1 178.2(6) . .
N6 Fe1 C2 93.9(3) . .
N6 Fe1 C1 96.7(2) . .
C2 Fe1 C1 88.7(2) . .
N6 Fe1 C3 92.8(2) . .
C2 Fe1 C3 172.8(3) . .
C1 Fe1 C3 87.8(2) . .
N6 Fe1 C4 97.9(2) . .
C2 Fe1 C4 89.2(2) . .
C1 Fe1 C4 165.4(2) . .
C3 Fe1 C4 92.6(2) . .
N6 Fe1 C5 179.0(2) . .
C2 Fe1 C5 86.4(3) . .
C1 Fe1 C5 82.3(2) . .
C3 Fe1 C5 86.8(3) . .
C4 Fe1 C5 83.1(2) . .
C20 Sn1 C13 126.3(2) . .
C20 Sn1 C6 113.3(3) . .
C13 Sn1 C6 120.4(2) . .
C20 Sn1 N1 89.2(2) . .
C13 Sn1 N1 89.2(2) . .
C6 Sn1 N1 90.5(2) . .
C20 Sn1 N3 89.3(2) . 6_656
C13 Sn1 N3 93.6(2) . 6_656
C6 Sn1 N3 87.9(2) . 6_656
N1 Sn1 N3 177.21(17) . 6_656
C34 Sn2 C27 120.3(3) . .
C34 Sn2 C41 111.8(3) . .
C27 Sn2 C41 127.3(3) . .
C34 Sn2 N4 90.8(2) . 3
C27 Sn2 N4 94.3(2) . 3
C41 Sn2 N4 91.8(2) . 3
C34 Sn2 N2 89.7(2) . .
C27 Sn2 N2 83.0(3) . .
C41 Sn2 N2 90.6(2) . .
N4 Sn2 N2 177.2(2) 3 .

loop_
_geom_bond_atom_site_label_1
_geom_bond_atom_site_label_2
_geom_bond_distance
_geom_bond_site_symmetry_2
C1 N1 1.136(6) .
C1 Fe1 1.912(5) .
C2 N2 1.143(6) .
C2 Fe1 1.907(5) .
C3 N3 1.134(6) .
C3 Fe1 1.925(5) .
C4 N4 1.142(6) .
C4 Fe1 1.927(5) .
C5 N5 1.126(7) .
C5 Fe1 1.931(7) .
C6 C7 1.487(8) .
C6 Sn1 2.147(6) .
C6 H6A 0.9700 .
C6 H6B 0.9700 .
C7 C8 1.352(8) .
C7 C12 1.368(8) .
C8 C9 1.385(12) .
C8 H8 0.9300 .
C9 C10 1.357(12) .
C9 H9 0.9300 .
C10 C11 1.300(12) .
C10 H10 0.9300 .
C11 C12 1.346(10) .
C11 H11 0.9300 .
C12 H12 0.9300 .
C13 C14 1.476(8) .
C13 Sn1 2.138(5) .
C13 H13A 0.9700 .
C13 H13B 0.9700 .
C14 C19 1.348(9) .
C14 C15 1.367(9) .
C15 C16 1.396(14) .
C15 H15 0.9300 .
C16 C17 1.352(18) .
C16 H16 0.9300 .
C17 C18 1.366(19) .
C17 H17 0.9300 .
C18 C19 1.404(13) .
C18 H18 0.9300 .
C19 H19 0.9300 .
C20 C21 1.486(9) .
C20 Sn1 2.135(6) .
C20 H20A 0.9700 .
C20 H20B 0.9700 .
C21 C22 1.3900 .
C21 C26 1.3900 .
C22 C23 1.3900 .
C22 H22 0.9300 .
C23 C24 1.3900 .
C23 H23 0.9300 .
C24 C25 1.3900 .
C24 H24 0.9300 .
C25 C26 1.3900 .
C25 H25 0.9300 .
C26 H26 0.9300 .
C27 C28 1.496(10) .
C27 Sn2 2.143(7) .
C27 H27A 0.9700 .
C27 H27B 0.9700 .
C28 C29 1.351(10) .
C28 C33 1.371(10) .
C29 C30 1.371(16) .
C29 H29 0.9300 .
C30 C31 1.27(2) .
C30 H30 0.9300 .
C31 C32 1.35(2) .
C31 H31 0.9300 .
C32 C33 1.420(15) .
C32 H32 0.9300 .
C33 H33 0.9300 .
C34 C35 1.483(8) .
C34 Sn2 2.139(6) .
C34 H34A 0.9700 .
C34 H34B 0.9700 .
C35 C36 1.357(8) .
C35 C40 1.373(9) .
C36 C37 1.367(12) .
C36 H36 0.9300 .
C37 C38 1.345(16) .
C37 H37 0.9300 .
C38 C39 1.381(16) .
C38 H38 0.9300 .
C39 C40 1.382(13) .
C39 H39 0.9300 .
C40 H40 0.9300 .
C41 C42 1.503(10) .
C41 Sn2 2.152(7) .
C41 H41A 0.9700 .
C41 H41B 0.9700 .
C42 C43 1.362(9) .
C42 C47 1.364(10) .
C43 C44 1.404(12) .
C43 H43 0.9300 .
C44 C45 1.359(13) .
C44 H44 0.9300 .
C45 C46 1.325(14) .
C45 H45 0.9300 .
C46 C47 1.378(13) .
C46 H46 0.9300 .
C47 H47 0.9300 .
N1 Sn1 2.304(5) .
N2 Sn2 2.380(5) .
N3 Sn1 2.351(5) 6_556
N4 Sn2 2.295(4) 3_455
N6 O1 1.118(6) .
N6 Fe1 1.642(5) .
Sn1 N3 2.351(5) 6_656
Sn2 N4 2.295(4) 3

loop_
_geom_torsion_atom_site_label_1
_geom_torsion_atom_site_label_2
_geom_torsion_atom_site_label_3
_geom_torsion_atom_site_label_4
_geom_torsion
_geom_torsion_site_symmetry_4
Sn1 C6 C7 C8 101.5(6) .
Sn1 C6 C7 C12 -79.7(7) .
C12 C7 C8 C9 0.8(10) .
C6 C7 C8 C9 179.6(6) .
C7 C8 C9 C10 0.0(12) .
C8 C9 C10 C11 -0.9(14) .
C9 C10 C11 C12 0.9(14) .
C10 C11 C12 C7 0.0(13) .
C8 C7 C12 C11 -0.8(10) .
C6 C7 C12 C11 -179.7(7) .
Sn1 C13 C14 C19 -83.7(7) .
Sn1 C13 C14 C15 93.7(6) .
C19 C14 C15 C16 -1.2(12) .
C13 C14 C15 C16 -178.7(8) .
C14 C15 C16 C17 4.4(18) .
C15 C16 C17 C18 -6(2) .
C16 C17 C18 C19 4(2) .
C15 C14 C19 C18 -0.9(12) .
C13 C14 C19 C18 176.5(8) .
C17 C18 C19 C14 -0.4(17) .
Sn1 C20 C21 C22 -92.0(5) .
Sn1 C20 C21 C26 91.3(6) .
C26 C21 C22 C23 0.0 .
C20 C21 C22 C23 -176.7(6) .
C21 C22 C23 C24 0.0 .
C22 C23 C24 C25 0.0 .
C23 C24 C25 C26 0.0 .
C24 C25 C26 C21 0.0 .
C22 C21 C26 C25 0.0 .
C20 C21 C26 C25 176.6(6) .
Sn2 C27 C28 C29 73.3(8) .
Sn2 C27 C28 C33 -107.5(7) .
C33 C28 C29 C30 2.3(12) .
C27 C28 C29 C30 -178.5(8) .
C28 C29 C30 C31 -2(2) .
C29 C30 C31 C32 2(3) .
C30 C31 C32 C33 -2(3) .
C29 C28 C33 C32 -2.2(12) .
C27 C28 C33 C32 178.6(8) .
C31 C32 C33 C28 1.8(18) .
Sn2 C34 C35 C36 -80.0(7) .
Sn2 C34 C35 C40 99.2(6) .
C40 C35 C36 C37 -1.3(10) .
C34 C35 C36 C37 177.9(7) .
C35 C36 C37 C38 1.1(14) .
C36 C37 C38 C39 0.1(18) .
C37 C38 C39 C40 -1.1(18) .
C36 C35 C40 C39 0.3(10) .
C34 C35 C40 C39 -178.9(7) .
C38 C39 C40 C35 0.9(14) .
Sn2 C41 C42 C43 91.3(7) .
Sn2 C41 C42 C47 -84.2(7) .
C47 C42 C43 C44 0.1(11) .
C41 C42 C43 C44 -175.6(7) .
C42 C43 C44 C45 1.6(13) .
C43 C44 C45 C46 -3.0(17) .
C44 C45 C46 C47 2.6(19) .
C43 C42 C47 C46 -0.7(13) .
C41 C42 C47 C46 175.0(9) .
C45 C46 C47 C42 -0.6(17) .
Fe1 C1 N1 Sn1 -70(10) .
Fe1 C2 N2 Sn2 113(22) .
Fe1 C3 N3 Sn1 170(8) 6_556
Fe1 C4 N4 Sn2 -39(11) 3_455
O1 N6 Fe1 C2 -120(22) .
O1 N6 Fe1 C1 -31(22) .
O1 N6 Fe1 C3 57(22) .
O1 N6 Fe1 C4 150(22) .
O1 N6 Fe1 C5 -11(31) .
N2 C2 Fe1 N6 51(22) .
N2 C2 Fe1 C1 -46(22) .
N2 C2 Fe1 C3 -107(22) .
N2 C2 Fe1 C4 149(22) .
N2 C2 Fe1 C5 -128(22) .
N1 C1 Fe1 N6 168(9) .
N1 C1 Fe1 C2 -98(9) .
N1 C1 Fe1 C3 76(9) .
N1 C1 Fe1 C4 -16(10) .
N1 C1 Fe1 C5 -11(9) .
N3 C3 Fe1 N6 -61(11) .
N3 C3 Fe1 C2 97(11) .
N3 C3 Fe1 C1 35(11) .
N3 C3 Fe1 C4 -159(11) .
N3 C3 Fe1 C5 118(11) .
N4 C4 Fe1 N6 145(9) .
N4 C4 Fe1 C2 51(9) .
N4 C4 Fe1 C1 -31(9) .
N4 C4 Fe1 C3 -122(9) .
N4 C4 Fe1 C5 -36(9) .
N5 C5 Fe1 N6 1(40) .
N5 C5 Fe1 C2 109(29) .
N5 C5 Fe1 C1 20(29) .
N5 C5 Fe1 C3 -68(29) .
N5 C5 Fe1 C4 -161(29) .
C21 C20 Sn1 C13 21.6(7) .
C21 C20 Sn1 C6 -157.0(6) .
C21 C20 Sn1 N1 -66.8(6) .
C21 C20 Sn1 N3 115.5(6) 6_656
C14 C13 Sn1 C20 -14.3(6) .
C14 C13 Sn1 C6 164.2(5) .
C14 C13 Sn1 N1 74.0(5) .
C14 C13 Sn1 N3 -106.1(5) 6_656
C7 C6 Sn1 C20 8.3(6) .
C7 C6 Sn1 C13 -170.4(4) .
C7 C6 Sn1 N1 -81.0(5) .
C7 C6 Sn1 N3 96.7(5) 6_656
C1 N1 Sn1 C20 -40(2) .
C1 N1 Sn1 C13 -166(2) .
C1 N1 Sn1 C6 74(2) .
C1 N1 Sn1 N3 17(6) 6_656
C35 C34 Sn2 C27 11.3(6) .
C35 C34 Sn2 C41 -176.4(4) .
C35 C34 Sn2 N4 -84.2(5) 3
C35 C34 Sn2 N2 93.0(5) .
C28 C27 Sn2 C34 -86.7(6) .
C28 C27 Sn2 C41 102.4(6) .
C28 C27 Sn2 N4 6.9(6) 3
C28 C27 Sn2 N2 -172.2(6) .
C42 C41 Sn2 C34 6.7(5) .
C42 C41 Sn2 C27 178.3(4) .
C42 C41 Sn2 N4 -84.9(4) 3
C42 C41 Sn2 N2 96.7(4) .
C2 N2 Sn2 C34 -63.0(19) .
C2 N2 Sn2 C27 57.6(19) .
C2 N2 Sn2 C41 -174.8(19) .
C2 N2 Sn2 N4 39(5) 3
